data_7715226
loop_
_publ_author_name
'Luff, Martin S.'
'Walther, Luis'
'Finze, Maik'
'Radius, Udo'

_publ_section_title
;
 NHC-ligated nickel(II) cyanoborate complexes and salts.
;
_journal_issue 12
_journal_name_full 'Dalton transactions (Cambridge, England : 2003)'
_journal_page_first 5391
_journal_page_last 5400
_journal_paper_doi 10.1039/d4dt00231h
_journal_volume 53
_journal_year 2024
_chemical_formula_moiety 'C36 H66 N8 Ni2 O2,2(B C4 N4)'
_chemical_formula_sum 'C44 H66 B2 N16 Ni2 O2'
_chemical_formula_weight 990.16
_space_group_crystal_system monoclinic
_space_group_IT_number 14
_space_group_name_Hall '-P 2ybc'
_space_group_name_H-M_alt 'P 1 21/c 1'
_atom_sites_solution_hydrogens mixed
_atom_sites_solution_primary dual
_atom_sites_solution_secondary difmap
_audit_creation_method SHELXL-2018/3
_audit_update_record
;
2024-01-24 deposited with the CCDC.	2024-02-21 downloaded from the CCDC.
;
_cell_angle_alpha 90
_cell_angle_beta 99.3610(10)
_cell_angle_gamma 90
_cell_formula_units_Z 4
_cell_length_a 23.60270(10)
_cell_length_b 13.97570(10)
_cell_length_c 17.11730(10)
_cell_measurement_reflns_used 39465
_cell_measurement_temperature 100(2)
_cell_measurement_theta_max 80.0300
_cell_measurement_theta_min 3.6870
_cell_volume 5571.19(6)
_computing_cell_refinement 'CrysAlisPro 1.171.41.93a (Rigaku OD, 2020)'
_computing_data_collection 'CrysAlisPro 1.171.41.93a (Rigaku OD, 2020)'
_computing_data_reduction 'CrysAlisPro 1.171.41.93a (Rigaku OD, 2020)'
_computing_molecular_graphics 'ShelXLe (Huebschle et all, 2011)'
_computing_publication_material 'SHELXL-2014/6 (Sheldrick, 2014)'
_computing_structure_refinement 'SHELXL-2018/3 (Sheldrick, 2018)'
_computing_structure_solution 'SHELXT 2014/5 (Sheldrick, 2014)'
_diffrn_ambient_temperature 100(2)
_diffrn_detector_area_resol_mean 10.0000
_diffrn_measured_fraction_theta_full 0.997
_diffrn_measured_fraction_theta_max 0.969
_diffrn_measurement_device_type 'XtaLAB Synergy, Dualflex, HyPix'
_diffrn_measurement_method '\w scans'
_diffrn_radiation_type CuK\a
_diffrn_radiation_wavelength 1.54184
_diffrn_reflns_av_R_equivalents 0.0478
_diffrn_reflns_av_unetI/netI 0.0314
_diffrn_reflns_Laue_measured_fraction_full 0.997
_diffrn_reflns_Laue_measured_fraction_max 0.969
_diffrn_reflns_limit_h_max 30
_diffrn_reflns_limit_h_min -29
_diffrn_reflns_limit_k_max 17
_diffrn_reflns_limit_k_min -16
_diffrn_reflns_limit_l_max 21
_diffrn_reflns_limit_l_min -21
_diffrn_reflns_number 57956
_diffrn_reflns_point_group_measured_fraction_full 0.997
_diffrn_reflns_point_group_measured_fraction_max 0.969
_diffrn_reflns_theta_full 72.000
_diffrn_reflns_theta_max 80.337
_diffrn_reflns_theta_min 3.688
_diffrn_source 'micro-focus sealed X-ray tube'
_exptl_absorpt_coefficient_mu 1.219
_exptl_absorpt_correction_T_max 1.00000
_exptl_absorpt_correction_T_min 0.77402
_exptl_absorpt_correction_type multi-scan
_exptl_absorpt_process_details
;
CrysAlisPro 1.171.41.92a (Rigaku Oxford Diffraction, 2020)
Empirical absorption correction using spherical harmonics,
implemented in SCALE3 ABSPACK scaling algorithm.
;
_exptl_crystal_colour yellow
_exptl_crystal_density_diffrn 1.181
_exptl_crystal_description block
_exptl_crystal_F_000 2096
_exptl_crystal_size_max 0.350
_exptl_crystal_size_mid 0.280
_exptl_crystal_size_min 0.210
_refine_diff_density_max 0.458
_refine_diff_density_min -0.274
_refine_diff_density_rms 0.049
_refine_ls_extinction_method none
_refine_ls_goodness_of_fit_ref 1.036
_refine_ls_hydrogen_treatment mixed
_refine_ls_matrix_type full
_refine_ls_number_parameters 617
_refine_ls_number_reflns 11812
_refine_ls_number_restraints 0
_refine_ls_restrained_S_all 1.036
_refine_ls_R_factor_all 0.0396
_refine_ls_R_factor_gt 0.0362
_refine_ls_shift/su_max 0.004
_refine_ls_shift/su_mean 0.000
_refine_ls_structure_factor_coef Fsqd
_refine_ls_weighting_details 'w=1/[\s^2^(Fo^2^)+(0.0528P)^2^+1.9242P] where P=(Fo^2^+2Fc^2^)/3'
_refine_ls_weighting_scheme calc
_refine_ls_wR_factor_gt 0.0965
_refine_ls_wR_factor_ref 0.0990
_reflns_Friedel_coverage 0.000
_reflns_number_gt 10693
_reflns_number_total 11812
_reflns_threshold_expression 'I > 2\s(I)'
_cod_data_source_file d4dt00231h2.cif
_cod_data_source_block Compound_8d
_cod_depositor_comments 'Adding full bibliography for 7715213--7715230.cif.'
_cod_original_sg_symbol_H-M 'P 21/c'
_cod_database_code 7715226
_shelx_shelxl_version_number 2018/3
_shelx_space_group_comment
;
The symmetry employed for this shelxl refinement is uniquely defined
by the following loop, which should always be used as a source of
symmetry information in preference to the above space-group names.
They are only intended as comments.
;
_shelx_estimated_absorpt_t_min 0.675
_shelx_estimated_absorpt_t_max 0.784

loop_
_space_group_symop_operation_xyz
'x, y, z'
'-x, y+1/2, -z+1/2'
'-x, -y, -z'
'x, -y-1/2, z-1/2'

loop_
_atom_site_label
_atom_site_type_symbol
_atom_site_fract_x
_atom_site_fract_y
_atom_site_fract_z
_atom_site_U_iso_or_equiv
_atom_site_adp_type
_atom_site_occupancy
_atom_site_site_symmetry_order
_atom_site_calc_flag
_atom_site_refinement_flags_posn
_atom_site_refinement_flags_adp
_atom_site_refinement_flags_occupancy
_atom_site_disorder_assembly
_atom_site_disorder_group
Ni01 Ni 0.79463(2) 0.47487(2) 0.23144(2) 0.02180(7) Uani 1 1 d . . . . .
Ni02 Ni 0.69554(2) 0.58971(2) 0.24310(2) 0.02134(7) Uani 1 1 d . . . . .
O003 O 0.74590(4) 0.56371(7) 0.17058(6) 0.0257(2) Uani 1 1 d . . . . .
H1A H 0.7599(9) 0.5991(15) 0.1485(13) 0.039 Uiso 1 1 d . U . . .
O004 O 0.73469(4) 0.48209(7) 0.29133(6) 0.0280(2) Uani 1 1 d . . . . .
H1 H 0.7384(9) 0.4780(15) 0.3376(14) 0.042 Uiso 1 1 d . U . . .
N005 N 0.86694(5) 0.41539(8) 0.37721(7) 0.0249(2) Uani 1 1 d . . . . .
N006 N 0.68600(5) 0.78680(8) 0.18591(7) 0.0238(2) Uani 1 1 d . . . . .
N007 N 0.62946(5) 0.65647(9) 0.36460(7) 0.0250(2) Uani 1 1 d . . . . .
N008 N 0.85185(5) 0.29868(8) 0.29459(7) 0.0259(2) Uani 1 1 d . . . . .
N009 N 0.89994(5) 0.48279(9) 0.16089(7) 0.0266(2) Uani 1 1 d . . . . .
N00A N 0.60754(5) 0.70850(8) 0.15118(7) 0.0243(2) Uani 1 1 d . . . . .
N00B N 0.60716(5) 0.51376(9) 0.32440(7) 0.0269(2) Uani 1 1 d . . . . .
N00C N 0.82871(5) 0.42009(8) 0.08341(7) 0.0268(2) Uani 1 1 d . . . . .
N00D N 1.09522(6) -0.01977(9) 0.64045(8) 0.0332(3) Uani 1 1 d . . . . .
N00E N 1.17434(6) 0.15293(10) 0.45961(9) 0.0379(3) Uani 1 1 d . . . . .
N00F N 1.13663(6) 0.28616(10) 0.68406(9) 0.0396(3) Uani 1 1 d . . . . .
N00G N 0.99228(6) 0.19821(11) 0.49506(9) 0.0419(3) Uani 1 1 d . . . . .
C00H C 0.84369(6) 0.46090(10) 0.15595(8) 0.0245(3) Uani 1 1 d . . . . .
N00I N 0.47891(6) 0.63539(13) 0.50194(9) 0.0460(4) Uani 1 1 d . . . . .
C00J C 0.66197(5) 0.69907(10) 0.19090(7) 0.0223(2) Uani 1 1 d . . . . .
C00K C 0.64223(6) 0.58829(10) 0.31404(8) 0.0235(3) Uani 1 1 d . . . . .
N00L N 0.29669(7) 0.55076(12) 0.45478(11) 0.0489(4) Uani 1 1 d . . . . .
C00M C 0.83953(5) 0.39224(10) 0.30330(8) 0.0233(3) Uani 1 1 d . . . . .
C00N C 0.59786(6) 0.80069(11) 0.12238(8) 0.0283(3) Uani 1 1 d . . . . .
H00N H 0.563149 0.824846 0.093141 0.034 Uiso 1 1 calc R U . . .
C00O C 1.09830(6) 0.05202(10) 0.60971(8) 0.0271(3) Uani 1 1 d . . . . .
C00P C 0.65794(6) 0.75011(10) 0.37746(8) 0.0273(3) Uani 1 1 d . . . . .
H00P H 0.688096 0.753415 0.342720 0.033 Uiso 1 1 calc R U . . .
C00Q C 0.74594(6) 0.81300(10) 0.21859(8) 0.0265(3) Uani 1 1 d . . . . .
H00Q H 0.764258 0.757513 0.249886 0.032 Uiso 1 1 calc R U . . .
C00R C 0.64702(6) 0.84937(10) 0.14376(8) 0.0277(3) Uani 1 1 d . . . . .
H00R H 0.653759 0.914454 0.132136 0.033 Uiso 1 1 calc R U . . .
C00S C 1.14371(6) 0.15237(10) 0.50526(9) 0.0305(3) Uani 1 1 d . . . . .
C00T C 0.89603(6) 0.33669(10) 0.41310(9) 0.0286(3) Uani 1 1 d . . . . .
H00T H 0.918306 0.334750 0.464561 0.034 Uiso 1 1 calc R U . . .
C00U C 0.88687(6) 0.26373(10) 0.36159(9) 0.0288(3) Uani 1 1 d . . . . .
H00U H 0.901492 0.200522 0.369443 0.035 Uiso 1 1 calc R U . . .
C00V C 1.12180(6) 0.23125(11) 0.63571(9) 0.0309(3) Uani 1 1 d . . . . .
C00W C 0.57303(6) 0.53619(11) 0.38036(9) 0.0312(3) Uani 1 1 d . . . . .
H00W H 0.544993 0.496130 0.397637 0.037 Uiso 1 1 calc R U . . .
C00X C 0.86373(6) 0.50884(10) 0.41610(8) 0.0277(3) Uani 1 1 d . . . . .
H00X H 0.845290 0.555557 0.375517 0.033 Uiso 1 1 calc R U . . .
C00Y C 1.03788(6) 0.18064(11) 0.52503(9) 0.0310(3) Uani 1 1 d . . . . .
C00Z C 0.56527(6) 0.63056(11) 0.13804(8) 0.0297(3) Uani 1 1 d . . . . .
H00Z H 0.582786 0.572319 0.166129 0.036 Uiso 1 1 calc R U . . .
C010 C 0.58708(6) 0.62515(11) 0.40554(8) 0.0298(3) Uani 1 1 d . . . . .
H010 H 0.570965 0.660090 0.444188 0.036 Uiso 1 1 calc R U . . .
C011 C 0.93535(6) 0.53061(11) 0.22860(9) 0.0309(3) Uani 1 1 d . . . . .
H011 H 0.910041 0.545579 0.268510 0.037 Uiso 1 1 calc R U . . .
C012 C 0.82818(7) 0.23943(10) 0.22618(9) 0.0322(3) Uani 1 1 d . . . . .
H012 H 0.805686 0.282125 0.185628 0.039 Uiso 1 1 calc R U . . .
C013 C 0.91989(6) 0.45595(11) 0.09251(9) 0.0316(3) Uani 1 1 d . . . . .
H013 H 0.957825 0.464055 0.081704 0.038 Uiso 1 1 calc R U . . .
C014 C 0.77007(6) 0.38866(11) 0.04843(9) 0.0308(3) Uani 1 1 d . . . . .
H014 H 0.746252 0.386874 0.091674 0.037 Uiso 1 1 calc R U . . .
C015 C 0.87560(7) 0.41630(11) 0.04430(9) 0.0321(3) Uani 1 1 d . . . . .
H015 H 0.876285 0.390538 -0.006902 0.038 Uiso 1 1 calc R U . . .
C016 C 0.60582(6) 0.42006(11) 0.28398(9) 0.0312(3) Uani 1 1 d . . . . .
H016 H 0.630676 0.424349 0.242041 0.037 Uiso 1 1 calc R U . . .
C017 C 0.77956(6) 0.83320(12) 0.15170(9) 0.0329(3) Uani 1 1 d . . . . .
H01A H 0.776858 0.777930 0.116046 0.049 Uiso 1 1 calc R U . . .
H01B H 0.819916 0.844943 0.173823 0.049 Uiso 1 1 calc R U . . .
H01C H 0.763548 0.889717 0.122152 0.049 Uiso 1 1 calc R U . . .
C018 C 0.43794(6) 0.64164(12) 0.45639(9) 0.0327(3) Uani 1 1 d . . . . .
N019 N 0.39018(9) 0.57671(15) 0.25142(10) 0.0609(5) Uani 1 1 d . . . . .
C01A C 0.33084(6) 0.59414(12) 0.43027(10) 0.0341(3) Uani 1 1 d . . . . .
C01B C 0.92351(7) 0.54572(12) 0.44978(10) 0.0354(3) Uani 1 1 d . . . . .
H01D H 0.946188 0.552309 0.406940 0.053 Uiso 1 1 calc R U . . .
H01E H 0.942483 0.500401 0.489291 0.053 Uiso 1 1 calc R U . . .
H01F H 0.920297 0.608144 0.474765 0.053 Uiso 1 1 calc R U . . .
C01C C 0.68778(7) 0.75875(13) 0.46275(9) 0.0363(3) Uani 1 1 d . . . . .
H01G H 0.713391 0.703886 0.476070 0.055 Uiso 1 1 calc R U . . .
H01H H 0.658970 0.759924 0.498003 0.055 Uiso 1 1 calc R U . . .
H01I H 0.710245 0.818026 0.469206 0.055 Uiso 1 1 calc R U . . .
C01D C 0.54470(7) 0.39622(13) 0.24397(11) 0.0396(4) Uani 1 1 d . . . . .
H01J H 0.530699 0.446548 0.205809 0.059 Uiso 1 1 calc R U . . .
H01K H 0.519569 0.392028 0.284121 0.059 Uiso 1 1 calc R U . . .
H01L H 0.544678 0.334800 0.216332 0.059 Uiso 1 1 calc R U . . .
C01E C 0.74273(8) 0.45964(13) -0.01373(10) 0.0414(4) Uani 1 1 d . . . . .
H01M H 0.766018 0.464055 -0.056052 0.062 Uiso 1 1 calc R U . . .
H01N H 0.740579 0.522663 0.010721 0.062 Uiso 1 1 calc R U . . .
H01O H 0.703958 0.437978 -0.035934 0.062 Uiso 1 1 calc R U . . .
C01F C 0.74776(7) 0.89912(11) 0.27373(9) 0.0331(3) Uani 1 1 d . . . . .
H01P H 0.728619 0.953618 0.244546 0.050 Uiso 1 1 calc R U . . .
H01Q H 0.787813 0.915762 0.293872 0.050 Uiso 1 1 calc R U . . .
H01R H 0.728035 0.883302 0.318200 0.050 Uiso 1 1 calc R U . . .
C01G C 0.98232(7) 0.46303(14) 0.26723(10) 0.0416(4) Uani 1 1 d . . . . .
H01S H 1.006893 0.445233 0.228589 0.062 Uiso 1 1 calc R U . . .
H01T H 0.964798 0.405362 0.285489 0.062 Uiso 1 1 calc R U . . .
H01U H 1.005492 0.495010 0.312450 0.062 Uiso 1 1 calc R U . . .
C01H C 0.63015(7) 0.34252(12) 0.34249(10) 0.0378(3) Uani 1 1 d . . . . .
H01V H 0.630933 0.281460 0.314531 0.057 Uiso 1 1 calc R U . . .
H01W H 0.605927 0.336326 0.383599 0.057 Uiso 1 1 calc R U . . .
H01X H 0.669249 0.359873 0.366994 0.057 Uiso 1 1 calc R U . . .
C01I C 0.95881(7) 0.62476(13) 0.20240(10) 0.0392(4) Uani 1 1 d . . . . .
H01Y H 0.985706 0.611779 0.165696 0.059 Uiso 1 1 calc R U . . .
H01Z H 0.978788 0.659007 0.248793 0.059 Uiso 1 1 calc R U . . .
H017 H 0.927018 0.664065 0.175839 0.059 Uiso 1 1 calc R U . . .
C01J C 0.61517(7) 0.83026(11) 0.35267(10) 0.0359(3) Uani 1 1 d . . . . .
H018 H 0.598735 0.822770 0.296633 0.054 Uiso 1 1 calc R U . . .
H019 H 0.634810 0.892125 0.360629 0.054 Uiso 1 1 calc R U . . .
H020 H 0.584408 0.827527 0.384775 0.054 Uiso 1 1 calc R U . . .
C01K C 0.77089(8) 0.28843(12) 0.01390(10) 0.0393(4) Uani 1 1 d . . . . .
H021 H 0.731430 0.267276 -0.004825 0.059 Uiso 1 1 calc R U . . .
H022 H 0.789392 0.244371 0.054785 0.059 Uiso 1 1 calc R U . . .
H023 H 0.792370 0.289107 -0.030514 0.059 Uiso 1 1 calc R U . . .
C01L C 0.82652(8) 0.50121(13) 0.48083(10) 0.0396(4) Uani 1 1 d . . . . .
H024 H 0.820998 0.565025 0.502093 0.059 Uiso 1 1 calc R U . . .
H025 H 0.845533 0.459830 0.523399 0.059 Uiso 1 1 calc R U . . .
H026 H 0.789137 0.473872 0.458576 0.059 Uiso 1 1 calc R U . . .
C01M C 0.38665(7) 0.60845(14) 0.31171(10) 0.0417(4) Uani 1 1 d . . . . .
C01N C 0.78723(9) 0.16527(13) 0.25049(12) 0.0485(4) Uani 1 1 d . . . . .
H027 H 0.770055 0.128372 0.203923 0.073 Uiso 1 1 calc R U . . .
H028 H 0.756856 0.197586 0.273246 0.073 Uiso 1 1 calc R U . . .
H029 H 0.808374 0.122070 0.289954 0.073 Uiso 1 1 calc R U . . .
C01O C 0.36374(8) 0.76259(14) 0.38838(12) 0.0471(4) Uani 1 1 d . . . . .
N01P N 0.35415(10) 0.84267(15) 0.38494(14) 0.0743(6) Uani 1 1 d . . . . .
C01Q C 0.87685(9) 0.19525(14) 0.18964(11) 0.0475(4) Uani 1 1 d . . . . .
H02A H 0.860756 0.158281 0.142587 0.071 Uiso 1 1 calc R U . . .
H02B H 0.899577 0.152920 0.228313 0.071 Uiso 1 1 calc R U . . .
H02C H 0.901498 0.246159 0.174534 0.071 Uiso 1 1 calc R U . . .
B01R B 1.10087(7) 0.15414(12) 0.56827(10) 0.0278(3) Uani 1 1 d . . . . .
C01S C 0.51227(7) 0.65772(15) 0.17356(13) 0.0477(4) Uani 1 1 d . . . . .
H02D H 0.493988 0.713971 0.146012 0.072 Uiso 1 1 calc R U . . .
H02E H 0.523649 0.672474 0.229894 0.072 Uiso 1 1 calc R U . . .
H02F H 0.485113 0.604151 0.167584 0.072 Uiso 1 1 calc R U . . .
C01T C 0.55113(10) 0.60787(16) 0.05055(11) 0.0548(5) Uani 1 1 d . . . . .
H02G H 0.534554 0.664557 0.021793 0.082 Uiso 1 1 calc R U . . .
H02H H 0.523407 0.555163 0.042385 0.082 Uiso 1 1 calc R U . . .
H02I H 0.586258 0.589194 0.030852 0.082 Uiso 1 1 calc R U . . .
B01U B 0.37961(7) 0.65180(13) 0.39576(10) 0.0322(3) Uani 1 1 d . . . . .

loop_
_atom_site_aniso_label
_atom_site_aniso_U_11
_atom_site_aniso_U_22
_atom_site_aniso_U_33
_atom_site_aniso_U_23
_atom_site_aniso_U_13
_atom_site_aniso_U_12
Ni01 0.01985(12) 0.02233(12) 0.02410(12) 0.00371(8) 0.00625(9) 0.00356(8)
Ni02 0.01837(11) 0.02350(12) 0.02271(12) 0.00202(8) 0.00506(8) 0.00225(8)
O003 0.0247(5) 0.0269(5) 0.0272(5) 0.0066(4) 0.0095(4) 0.0050(4)
O004 0.0248(5) 0.0325(5) 0.0282(5) 0.0091(4) 0.0092(4) 0.0070(4)
N005 0.0236(5) 0.0252(6) 0.0261(5) 0.0035(4) 0.0049(4) 0.0027(4)
N006 0.0229(5) 0.0235(5) 0.0245(5) 0.0008(4) 0.0025(4) 0.0020(4)
N007 0.0223(5) 0.0295(6) 0.0239(5) -0.0016(4) 0.0058(4) -0.0005(4)
N008 0.0261(5) 0.0235(6) 0.0278(6) 0.0037(4) 0.0040(4) 0.0030(4)
N009 0.0228(5) 0.0296(6) 0.0290(6) 0.0017(5) 0.0089(4) 0.0040(4)
N00A 0.0201(5) 0.0286(6) 0.0241(5) -0.0001(4) 0.0029(4) 0.0023(4)
N00B 0.0240(5) 0.0294(6) 0.0285(6) -0.0015(5) 0.0080(4) -0.0031(4)
N00C 0.0298(6) 0.0252(6) 0.0268(6) 0.0015(4) 0.0090(5) 0.0026(4)
N00D 0.0377(7) 0.0281(6) 0.0346(7) 0.0030(5) 0.0079(5) 0.0021(5)
N00E 0.0343(7) 0.0359(7) 0.0448(8) 0.0021(6) 0.0103(6) -0.0067(5)
N00F 0.0424(7) 0.0301(7) 0.0435(8) -0.0015(6) -0.0017(6) 0.0036(6)
N00G 0.0300(7) 0.0456(8) 0.0483(8) 0.0158(7) 0.0013(6) 0.0014(6)
C00H 0.0248(6) 0.0220(6) 0.0274(6) 0.0043(5) 0.0066(5) 0.0045(5)
N00I 0.0287(7) 0.0695(11) 0.0398(7) -0.0007(7) 0.0059(6) -0.0116(7)
C00J 0.0205(6) 0.0259(6) 0.0208(6) -0.0012(5) 0.0037(5) 0.0026(5)
C00K 0.0205(6) 0.0267(6) 0.0230(6) 0.0009(5) 0.0027(5) 0.0000(5)
N00L 0.0358(7) 0.0489(9) 0.0662(10) -0.0140(8) 0.0205(7) -0.0113(7)
C00M 0.0212(6) 0.0238(6) 0.0262(6) 0.0041(5) 0.0074(5) 0.0017(5)
C00N 0.0260(6) 0.0329(7) 0.0258(6) 0.0027(5) 0.0039(5) 0.0070(5)
C00O 0.0237(6) 0.0281(7) 0.0292(7) -0.0006(6) 0.0036(5) 0.0022(5)
C00P 0.0276(7) 0.0291(7) 0.0258(6) -0.0033(5) 0.0062(5) -0.0028(5)
C00Q 0.0232(6) 0.0262(7) 0.0291(7) 0.0013(5) 0.0010(5) -0.0016(5)
C00R 0.0293(7) 0.0265(7) 0.0272(6) 0.0022(5) 0.0043(5) 0.0058(5)
C00S 0.0263(7) 0.0268(7) 0.0375(8) 0.0037(6) 0.0025(6) -0.0034(5)
C00T 0.0260(6) 0.0300(7) 0.0293(7) 0.0063(6) 0.0028(5) 0.0045(5)
C00U 0.0282(7) 0.0263(7) 0.0316(7) 0.0066(6) 0.0039(5) 0.0053(5)
C00V 0.0292(7) 0.0251(7) 0.0371(8) 0.0048(6) 0.0014(6) 0.0036(5)
C00W 0.0272(7) 0.0376(8) 0.0312(7) -0.0001(6) 0.0118(6) -0.0045(6)
C00X 0.0287(7) 0.0264(7) 0.0281(7) 0.0001(5) 0.0050(5) 0.0029(5)
C00Y 0.0286(7) 0.0282(7) 0.0360(7) 0.0075(6) 0.0049(6) -0.0011(6)
C00Z 0.0243(6) 0.0356(8) 0.0285(7) 0.0010(6) 0.0020(5) -0.0042(6)
C010 0.0257(6) 0.0376(8) 0.0279(7) -0.0028(6) 0.0101(5) -0.0019(6)
C011 0.0235(6) 0.0402(8) 0.0295(7) 0.0004(6) 0.0062(5) 0.0004(6)
C012 0.0383(8) 0.0242(7) 0.0319(7) 0.0005(6) -0.0008(6) 0.0042(6)
C013 0.0306(7) 0.0333(7) 0.0339(7) 0.0018(6) 0.0146(6) 0.0054(6)
C014 0.0324(7) 0.0302(7) 0.0297(7) 0.0004(6) 0.0048(6) -0.0018(6)
C015 0.0383(8) 0.0295(7) 0.0319(7) 0.0008(6) 0.0158(6) 0.0051(6)
C016 0.0309(7) 0.0299(7) 0.0345(7) -0.0048(6) 0.0103(6) -0.0060(6)
C017 0.0263(7) 0.0376(8) 0.0354(8) 0.0002(6) 0.0067(6) -0.0008(6)
C018 0.0265(7) 0.0391(8) 0.0339(7) -0.0011(6) 0.0095(6) -0.0068(6)
N019 0.0682(11) 0.0757(13) 0.0420(9) -0.0104(8) 0.0192(8) -0.0190(10)
C01A 0.0259(7) 0.0393(8) 0.0372(8) -0.0058(6) 0.0050(6) -0.0013(6)
C01B 0.0343(8) 0.0353(8) 0.0347(8) -0.0006(6) -0.0004(6) -0.0023(6)
C01C 0.0374(8) 0.0411(9) 0.0294(7) -0.0050(6) 0.0019(6) -0.0082(7)
C01D 0.0358(8) 0.0381(8) 0.0452(9) -0.0063(7) 0.0077(7) -0.0125(7)
C01E 0.0424(9) 0.0369(9) 0.0411(9) 0.0043(7) -0.0046(7) 0.0002(7)
C01F 0.0344(8) 0.0307(7) 0.0344(7) -0.0042(6) 0.0058(6) -0.0083(6)
C01G 0.0267(7) 0.0601(11) 0.0390(8) 0.0076(8) 0.0080(6) 0.0072(7)
C01H 0.0411(8) 0.0304(8) 0.0438(9) 0.0005(7) 0.0126(7) -0.0027(6)
C01I 0.0338(8) 0.0455(9) 0.0393(8) -0.0006(7) 0.0091(6) -0.0105(7)
C01J 0.0414(8) 0.0327(8) 0.0345(8) -0.0018(6) 0.0092(6) 0.0045(6)
C01K 0.0495(9) 0.0327(8) 0.0352(8) -0.0022(6) 0.0050(7) -0.0037(7)
C01L 0.0421(9) 0.0452(9) 0.0340(8) -0.0025(7) 0.0137(7) 0.0035(7)
C01M 0.0373(8) 0.0518(10) 0.0371(9) 0.0000(8) 0.0090(7) -0.0070(7)
C01N 0.0494(10) 0.0362(9) 0.0534(10) 0.0089(8) -0.0104(8) -0.0122(8)
C01O 0.0478(10) 0.0468(10) 0.0517(10) 0.0151(8) 0.0229(8) 0.0097(8)
N01P 0.0909(15) 0.0549(11) 0.0904(15) 0.0290(11) 0.0545(13) 0.0264(10)
C01Q 0.0573(11) 0.0437(10) 0.0399(9) -0.0090(7) 0.0036(8) 0.0178(8)
B01R 0.0241(7) 0.0253(7) 0.0332(8) 0.0033(6) 0.0023(6) -0.0002(6)
C01S 0.0268(8) 0.0524(11) 0.0659(12) 0.0047(9) 0.0136(8) -0.0011(7)
C01T 0.0660(13) 0.0618(12) 0.0339(9) -0.0071(8) -0.0002(8) -0.0287(10)
B01U 0.0269(8) 0.0365(9) 0.0336(8) 0.0023(7) 0.0062(6) -0.0010(6)

loop_
_atom_type_symbol
_atom_type_description
_atom_type_scat_dispersion_real
_atom_type_scat_dispersion_imag
_atom_type_scat_source
C C 0.0181 0.0091 'International Tables Vol C Tables 4.2.6.8 and 6.1.1.4'
H H 0.0000 0.0000 'International Tables Vol C Tables 4.2.6.8 and 6.1.1.4'
B B 0.0090 0.0039 'International Tables Vol C Tables 4.2.6.8 and 6.1.1.4'
N N 0.0311 0.0180 'International Tables Vol C Tables 4.2.6.8 and 6.1.1.4'
O O 0.0492 0.0322 'International Tables Vol C Tables 4.2.6.8 and 6.1.1.4'
Ni Ni -3.0029 0.5091 'International Tables Vol C Tables 4.2.6.8 and 6.1.1.4'

loop_
_geom_angle_atom_site_label_1
_geom_angle_atom_site_label_2
_geom_angle_atom_site_label_3
_geom_angle
_geom_angle_site_symmetry_1
_geom_angle_site_symmetry_3
_geom_angle_publ_flag
O004 Ni01 C00H 169.25(6) . . ?
O004 Ni01 C00M 94.02(5) . . ?
C00H Ni01 C00M 92.37(6) . . ?
O004 Ni01 O003 79.66(4) . . ?
C00H Ni01 O003 94.42(5) . . ?
C00M Ni01 O003 172.76(5) . . ?
O004 Ni01 Ni02 40.37(3) . . ?
C00H Ni01 Ni02 134.89(4) . . ?
C00M Ni01 Ni02 132.52(4) . . ?
O003 Ni01 Ni02 40.53(3) . . ?
C00J Ni02 O004 175.14(5) . . ?
C00J Ni02 C00K 92.34(6) . . ?
O004 Ni02 C00K 92.32(5) . . ?
C00J Ni02 O003 96.07(5) . . ?
O004 Ni02 O003 79.52(4) . . ?
C00K Ni02 O003 168.14(5) . . ?
C00J Ni02 Ni01 134.99(4) . . ?
O004 Ni02 Ni01 40.26(3) . . ?
C00K Ni02 Ni01 132.50(4) . . ?
O003 Ni02 Ni01 40.49(3) . . ?
Ni01 O003 Ni02 98.98(5) . . ?
Ni01 O003 H1A 116.3(17) . . ?
Ni02 O003 H1A 126.4(16) . . ?
Ni01 O004 Ni02 99.38(5) . . ?
Ni01 O004 H1 125.2(16) . . ?
Ni02 O004 H1 117.8(16) . . ?
C00M N005 C00T 110.43(12) . . ?
C00M N005 C00X 125.34(11) . . ?
C00T N005 C00X 124.14(12) . . ?
C00J N006 C00R 110.73(11) . . ?
C00J N006 C00Q 125.61(11) . . ?
C00R N006 C00Q 123.65(12) . . ?
C00K N007 C010 110.85(12) . . ?
C00K N007 C00P 125.30(11) . . ?
C010 N007 C00P 123.81(12) . . ?
C00M N008 C00U 111.01(12) . . ?
C00M N008 C012 124.90(12) . . ?
C00U N008 C012 123.95(12) . . ?
C00H N009 C013 110.61(12) . . ?
C00H N009 C011 125.25(12) . . ?
C013 N009 C011 124.12(12) . . ?
C00J N00A C00N 110.85(12) . . ?
C00J N00A C00Z 124.61(12) . . ?
C00N N00A C00Z 124.51(12) . . ?
C00K N00B C00W 110.60(12) . . ?
C00K N00B C016 125.76(12) . . ?
C00W N00B C016 123.62(12) . . ?
C00H N00C C015 110.37(12) . . ?
C00H N00C C014 125.46(12) . . ?
C015 N00C C014 124.09(12) . . ?
N009 C00H N00C 105.00(11) . . ?
N009 C00H Ni01 129.94(11) . . ?
N00C C00H Ni01 124.99(10) . . ?
N00A C00J N006 104.56(11) . . ?
N00A C00J Ni02 127.44(10) . . ?
N006 C00J Ni02 127.98(10) . . ?
N007 C00K N00B 104.61(11) . . ?
N007 C00K Ni02 130.21(10) . . ?
N00B C00K Ni02 125.18(10) . . ?
N008 C00M N005 104.69(11) . . ?
N008 C00M Ni01 128.98(10) . . ?
N005 C00M Ni01 126.33(10) . . ?
C00R C00N N00A 106.80(12) . . ?
C00R C00N H00N 126.6 . . ?
N00A C00N H00N 126.6 . . ?
N00D C00O B01R 177.92(15) . . ?
N007 C00P C01C 110.10(12) . . ?
N007 C00P C01J 110.29(12) . . ?
C01C C00P C01J 113.10(13) . . ?
N007 C00P H00P 107.7 . . ?
C01C C00P H00P 107.7 . . ?
C01J C00P H00P 107.7 . . ?
N006 C00Q C017 110.18(11) . . ?
N006 C00Q C01F 110.97(12) . . ?
C017 C00Q C01F 110.70(12) . . ?
N006 C00Q H00Q 108.3 . . ?
C017 C00Q H00Q 108.3 . . ?
C01F C00Q H00Q 108.3 . . ?
C00N C00R N006 107.06(13) . . ?
C00N C00R H00R 126.5 . . ?
N006 C00R H00R 126.5 . . ?
N00E C00S B01R 178.69(16) . . ?
C00U C00T N005 107.24(12) . . ?
C00U C00T H00T 126.4 . . ?
N005 C00T H00T 126.4 . . ?
C00T C00U N008 106.62(12) . . ?
C00T C00U H00U 126.7 . . ?
N008 C00U H00U 126.7 . . ?
N00F C00V B01R 179.75(19) . . ?
C010 C00W N00B 106.94(12) . . ?
C010 C00W H00W 126.5 . . ?
N00B C00W H00W 126.5 . . ?
N005 C00X C01B 110.98(12) . . ?
N005 C00X C01L 110.14(12) . . ?
C01B C00X C01L 110.84(13) . . ?
N005 C00X H00X 108.3 . . ?
C01B C00X H00X 108.3 . . ?
C01L C00X H00X 108.3 . . ?
N00G C00Y B01R 178.52(16) . . ?
N00A C00Z C01T 109.99(13) . . ?
N00A C00Z C01S 109.57(13) . . ?
C01T C00Z C01S 112.53(15) . . ?
N00A C00Z H00Z 108.2 . . ?
C01T C00Z H00Z 108.2 . . ?
C01S C00Z H00Z 108.2 . . ?
C00W C010 N007 107.00(13) . . ?
C00W C010 H010 126.5 . . ?
N007 C010 H010 126.5 . . ?
N009 C011 C01I 110.29(12) . . ?
N009 C011 C01G 109.85(13) . . ?
C01I C011 C01G 112.94(13) . . ?
N009 C011 H011 107.9 . . ?
C01I C011 H011 107.9 . . ?
C01G C011 H011 107.9 . . ?
N008 C012 C01N 110.03(13) . . ?
N008 C012 C01Q 109.94(13) . . ?
C01N C012 C01Q 113.02(15) . . ?
N008 C012 H012 107.9 . . ?
C01N C012 H012 107.9 . . ?
C01Q C012 H012 107.9 . . ?
C015 C013 N009 107.11(13) . . ?
C015 C013 H013 126.4 . . ?
N009 C013 H013 126.4 . . ?
N00C C014 C01E 110.59(12) . . ?
N00C C014 C01K 111.08(13) . . ?
C01E C014 C01K 111.08(13) . . ?
N00C C014 H014 108.0 . . ?
C01E C014 H014 108.0 . . ?
C01K C014 H014 108.0 . . ?
C013 C015 N00C 106.91(13) . . ?
C013 C015 H015 126.5 . . ?
N00C C015 H015 126.5 . . ?
N00B C016 C01H 110.20(13) . . ?
N00B C016 C01D 110.43(13) . . ?
C01H C016 C01D 111.51(13) . . ?
N00B C016 H016 108.2 . . ?
C01H C016 H016 108.2 . . ?
C01D C016 H016 108.2 . . ?
C00Q C017 H01A 109.5 . . ?
C00Q C017 H01B 109.5 . . ?
H01A C017 H01B 109.5 . . ?
C00Q C017 H01C 109.5 . . ?
H01A C017 H01C 109.5 . . ?
H01B C017 H01C 109.5 . . ?
N00I C018 B01U 177.69(17) . . ?
N00L C01A B01U 178.24(18) . . ?
C00X C01B H01D 109.5 . . ?
C00X C01B H01E 109.5 . . ?
H01D C01B H01E 109.5 . . ?
C00X C01B H01F 109.5 . . ?
H01D C01B H01F 109.5 . . ?
H01E C01B H01F 109.5 . . ?
C00P C01C H01G 109.5 . . ?
C00P C01C H01H 109.5 . . ?
H01G C01C H01H 109.5 . . ?
C00P C01C H01I 109.5 . . ?
H01G C01C H01I 109.5 . . ?
H01H C01C H01I 109.5 . . ?
C016 C01D H01J 109.5 . . ?
C016 C01D H01K 109.5 . . ?
H01J C01D H01K 109.5 . . ?
C016 C01D H01L 109.5 . . ?
H01J C01D H01L 109.5 . . ?
H01K C01D H01L 109.5 . . ?
C014 C01E H01M 109.5 . . ?
C014 C01E H01N 109.5 . . ?
H01M C01E H01N 109.5 . . ?
C014 C01E H01O 109.5 . . ?
H01M C01E H01O 109.5 . . ?
H01N C01E H01O 109.5 . . ?
C00Q C01F H01P 109.5 . . ?
C00Q C01F H01Q 109.5 . . ?
H01P C01F H01Q 109.5 . . ?
C00Q C01F H01R 109.5 . . ?
H01P C01F H01R 109.5 . . ?
H01Q C01F H01R 109.5 . . ?
C011 C01G H01S 109.5 . . ?
C011 C01G H01T 109.5 . . ?
H01S C01G H01T 109.5 . . ?
C011 C01G H01U 109.5 . . ?
H01S C01G H01U 109.5 . . ?
H01T C01G H01U 109.5 . . ?
C016 C01H H01V 109.5 . . ?
C016 C01H H01W 109.5 . . ?
H01V C01H H01W 109.5 . . ?
C016 C01H H01X 109.5 . . ?
H01V C01H H01X 109.5 . . ?
H01W C01H H01X 109.5 . . ?
C011 C01I H01Y 109.5 . . ?
C011 C01I H01Z 109.5 . . ?
H01Y C01I H01Z 109.5 . . ?
C011 C01I H017 109.5 . . ?
H01Y C01I H017 109.5 . . ?
H01Z C01I H017 109.5 . . ?
C00P C01J H018 109.5 . . ?
C00P C01J H019 109.5 . . ?
H018 C01J H019 109.5 . . ?
C00P C01J H020 109.5 . . ?
H018 C01J H020 109.5 . . ?
H019 C01J H020 109.5 . . ?
C014 C01K H021 109.5 . . ?
C014 C01K H022 109.5 . . ?
H021 C01K H022 109.5 . . ?
C014 C01K H023 109.5 . . ?
H021 C01K H023 109.5 . . ?
H022 C01K H023 109.5 . . ?
C00X C01L H024 109.5 . . ?
C00X C01L H025 109.5 . . ?
H024 C01L H025 109.5 . . ?
C00X C01L H026 109.5 . . ?
H024 C01L H026 109.5 . . ?
H025 C01L H026 109.5 . . ?
N019 C01M B01U 178.17(19) . . ?
C012 C01N H027 109.5 . . ?
C012 C01N H028 109.5 . . ?
H027 C01N H028 109.5 . . ?
C012 C01N H029 109.5 . . ?
H027 C01N H029 109.5 . . ?
H028 C01N H029 109.5 . . ?
N01P C01O B01U 177.5(3) . . ?
C012 C01Q H02A 109.5 . . ?
C012 C01Q H02B 109.5 . . ?
H02A C01Q H02B 109.5 . . ?
C012 C01Q H02C 109.5 . . ?
H02A C01Q H02C 109.5 . . ?
H02B C01Q H02C 109.5 . . ?
C00Y B01R C00S 109.63(12) . . ?
C00Y B01R C00V 109.54(12) . . ?
C00S B01R C00V 110.11(12) . . ?
C00Y B01R C00O 108.28(12) . . ?
C00S B01R C00O 111.11(12) . . ?
C00V B01R C00O 108.13(12) . . ?
C00Z C01S H02D 109.5 . . ?
C00Z C01S H02E 109.5 . . ?
H02D C01S H02E 109.5 . . ?
C00Z C01S H02F 109.5 . . ?
H02D C01S H02F 109.5 . . ?
H02E C01S H02F 109.5 . . ?
C00Z C01T H02G 109.5 . . ?
C00Z C01T H02H 109.5 . . ?
H02G C01T H02H 109.5 . . ?
C00Z C01T H02I 109.5 . . ?
H02G C01T H02I 109.5 . . ?
H02H C01T H02I 109.5 . . ?
C018 B01U C01O 107.82(14) . . ?
C018 B01U C01M 110.41(13) . . ?
C01O B01U C01M 110.82(14) . . ?
C018 B01U C01A 108.27(13) . . ?
C01O B01U C01A 110.23(13) . . ?
C01M B01U C01A 109.24(14) . . ?

loop_
_geom_bond_atom_site_label_1
_geom_bond_atom_site_label_2
_geom_bond_distance
_geom_bond_site_symmetry_2
_geom_bond_publ_flag
Ni01 O004 1.8799(10) . ?
Ni01 C00H 1.8802(13) . ?
Ni01 C00M 1.8829(13) . ?
Ni01 O003 1.8868(10) . ?
Ni01 Ni02 2.8701(3) . ?
Ni02 C00J 1.8794(13) . ?
Ni02 O004 1.8840(10) . ?
Ni02 C00K 1.8855(13) . ?
Ni02 O003 1.8883(10) . ?
O003 H1A 0.73(2) . ?
O004 H1 0.78(2) . ?
N005 C00M 1.3629(18) . ?
N005 C00T 1.3862(18) . ?
N005 C00X 1.4734(18) . ?
N006 C00J 1.3593(18) . ?
N006 C00R 1.3841(17) . ?
N006 C00Q 1.4802(17) . ?
N007 C00K 1.3538(18) . ?
N007 C010 1.3825(18) . ?
N007 C00P 1.4713(18) . ?
N008 C00M 1.3530(18) . ?
N008 C00U 1.3888(18) . ?
N008 C012 1.4684(19) . ?
N009 C00H 1.3518(18) . ?
N009 C013 1.3825(18) . ?
N009 C011 1.4743(19) . ?
N00A C00J 1.3587(17) . ?
N00A C00N 1.3852(18) . ?
N00A C00Z 1.4694(18) . ?
N00B C00K 1.3599(18) . ?
N00B C00W 1.3842(18) . ?
N00B C016 1.4790(19) . ?
N00C C00H 1.3599(18) . ?
N00C C015 1.3846(18) . ?
N00C C014 1.4824(19) . ?
N00D C00O 1.141(2) . ?
N00E C00S 1.148(2) . ?
N00F C00V 1.141(2) . ?
N00G C00Y 1.141(2) . ?
N00I C018 1.143(2) . ?
N00L C01A 1.142(2) . ?
C00N C00R 1.343(2) . ?
C00N H00N 0.9500 . ?
C00O B01R 1.599(2) . ?
C00P C01C 1.519(2) . ?
C00P C01J 1.521(2) . ?
C00P H00P 1.0000 . ?
C00Q C017 1.522(2) . ?
C00Q C01F 1.526(2) . ?
C00Q H00Q 1.0000 . ?
C00R H00R 0.9500 . ?
C00S B01R 1.594(2) . ?
C00T C00U 1.342(2) . ?
C00T H00T 0.9500 . ?
C00U H00U 0.9500 . ?
C00V B01R 1.598(2) . ?
C00W C010 1.340(2) . ?
C00W H00W 0.9500 . ?
C00X C01B 1.525(2) . ?
C00X C01L 1.525(2) . ?
C00X H00X 1.0000 . ?
C00Y B01R 1.593(2) . ?
C00Z C01T 1.514(2) . ?
C00Z C01S 1.525(2) . ?
C00Z H00Z 1.0000 . ?
C010 H010 0.9500 . ?
C011 C01I 1.523(2) . ?
C011 C01G 1.523(2) . ?
C011 H011 1.0000 . ?
C012 C01N 1.521(2) . ?
C012 C01Q 1.525(2) . ?
C012 H012 1.0000 . ?
C013 C015 1.342(2) . ?
C013 H013 0.9500 . ?
C014 C01E 1.520(2) . ?
C014 C01K 1.522(2) . ?
C014 H014 1.0000 . ?
C015 H015 0.9500 . ?
C016 C01H 1.523(2) . ?
C016 C01D 1.530(2) . ?
C016 H016 1.0000 . ?
C017 H01A 0.9800 . ?
C017 H01B 0.9800 . ?
C017 H01C 0.9800 . ?
C018 B01U 1.590(2) . ?
N019 C01M 1.139(2) . ?
C01A B01U 1.595(2) . ?
C01B H01D 0.9800 . ?
C01B H01E 0.9800 . ?
C01B H01F 0.9800 . ?
C01C H01G 0.9800 . ?
C01C H01H 0.9800 . ?
C01C H01I 0.9800 . ?
C01D H01J 0.9800 . ?
C01D H01K 0.9800 . ?
C01D H01L 0.9800 . ?
C01E H01M 0.9800 . ?
C01E H01N 0.9800 . ?
C01E H01O 0.9800 . ?
C01F H01P 0.9800 . ?
C01F H01Q 0.9800 . ?
C01F H01R 0.9800 . ?
C01G H01S 0.9800 . ?
C01G H01T 0.9800 . ?
C01G H01U 0.9800 . ?
C01H H01V 0.9800 . ?
C01H H01W 0.9800 . ?
C01H H01X 0.9800 . ?
C01I H01Y 0.9800 . ?
C01I H01Z 0.9800 . ?
C01I H017 0.9800 . ?
C01J H018 0.9800 . ?
C01J H019 0.9800 . ?
C01J H020 0.9800 . ?
C01K H021 0.9800 . ?
C01K H022 0.9800 . ?
C01K H023 0.9800 . ?
C01L H024 0.9800 . ?
C01L H025 0.9800 . ?
C01L H026 0.9800 . ?
C01M B01U 1.594(2) . ?
C01N H027 0.9800 . ?
C01N H028 0.9800 . ?
C01N H029 0.9800 . ?
C01O N01P 1.141(3) . ?
C01O B01U 1.593(3) . ?
C01Q H02A 0.9800 . ?
C01Q H02B 0.9800 . ?
C01Q H02C 0.9800 . ?
C01S H02D 0.9800 . ?
C01S H02E 0.9800 . ?
C01S H02F 0.9800 . ?
C01T H02G 0.9800 . ?
C01T H02H 0.9800 . ?
C01T H02I 0.9800 . ?
